data_9005640
loop_
_publ_author_name
'Pertsev N N'
'Schreyer W'
'Armbruster T'
'Bernhardt H J'
'Medenbach O'

_publ_section_title
;Alumino-magnesiohulsite, a new member of the hulsite group, in kotoite marble
 from east of Verkhoyansk, Sakha-Yakutia, Russia Locality: east of
 Verkhoyansk, Sakha-Yakutia, Russia
;
_journal_name_full 'European Journal of Mineralogy'
_journal_page_first 151
_journal_page_last 161
_journal_paper_doi 10.1127/0935-1221/2004/0016-0151
_journal_volume 16
_journal_year 2004
_chemical_formula_sum 'Al1.3 B2 Fe0.7 Mg3.7 O10 Sn0.3'
_chemical_name_mineral Alumino-magnesiohulsite
_space_group_IT_number 10
_symmetry_space_group_name_Hall '-P 2y'
_symmetry_space_group_name_H-M 'P 1 2/m 1'
_cell_angle_alpha 90
_cell_angle_beta 94.46
_cell_angle_gamma 90
_cell_length_a 5.3444
_cell_length_b 3.0300
_cell_length_c 10.506
_cell_formula_units_Z 1
_cell_volume 169.614
_cod_original_formula_sum 'Fe.7 Sn.3 Al1.3 Mg3.7 B2 O10'
_cod_database_code 9005640

loop_
_symmetry_equiv_pos_as_xyz
x,y,z
x,-y,z
-x,y,-z
-x,-y,-z

loop_
_atom_site_label
_atom_site_fract_x
_atom_site_fract_y
_atom_site_fract_z
_atom_site_occupancy
_atom_site_U_iso_or_equiv
Fe3+1 0.00000 0.00000 0.00000 0.35000 0.00722
Sn1 0.00000 0.00000 0.00000 0.30000 0.00722
Al1 0.00000 0.00000 0.00000 0.30000 0.00722
Fe2+1 0.00000 0.00000 0.00000 0.05000 0.00722
Al2 0.50000 0.00000 0.50000 0.50000 0.00722
Mg2 0.50000 0.00000 0.50000 0.50000 0.00722
Al3 0.00000 0.00000 0.50000 0.50000 0.00722
Mg3 0.00000 0.00000 0.50000 0.50000 0.00722
Mg4 0.50000 0.50000 0.00000 0.90000 0.00722
Fe2+4 0.50000 0.50000 0.00000 0.10000 0.00722
Mg5 0.21630 0.50000 0.28020 0.90000 0.00722
Fe2+5 0.21630 0.50000 0.28020 0.10000 0.00722
B 0.28900 0.00000 0.75800 1.00000 0.00507
O1 0.30900 0.00000 0.89010 1.00000 0.00760
O2 0.49500 0.00000 0.30690 1.00000 0.00633
O3 0.05400 0.00000 0.69470 1.00000 0.00507
O4 0.17900 0.50000 0.09340 1.00000 0.00507
O5 0.24700 0.50000 0.47600 1.00000 0.01393

loop_
_cod_related_entry_id
_cod_related_entry_database
_cod_related_entry_code
1 AMCSD 0007030
2 AMCSD 0007031

loop_
_[local]_alternative_name_id
_[local]_alternative_name_type
_[local]_alternative_name_source
_[local]_alternative_name_source_id
_[local]_alternative_name_value
1 mineral AMCSD 0007030 "Alumino-magnesiohulsite"
2 mineral AMCSD 0007031 "Aluminomagnesiohulsite"

_database_code_amcsd 0007030
